data_7031242
loop_
_publ_author_name
'Derry Holaday, M. G.'
'Tarafdar, Gourav'
'Kumar, Arun'
'Reddy, M. L. P.'
'Srinivasan, A.'

_publ_section_title
;
 Exploring anagostic interactions in 5,15-porphodimethene metal complexes.
;
_journal_issue 21
_journal_name_full 'Dalton transactions (Cambridge, England : 2003)'
_journal_page_first 7699
_journal_page_last 7703
_journal_paper_doi 10.1039/c3dt53307g
_journal_volume 43
_journal_year 2014
_chemical_formula_sum 'C28 H30 N4 Zn'
_chemical_formula_weight 487.93
_chemical_name_systematic
;
?
;
_space_group_IT_number 2
_symmetry_cell_setting triclinic
_symmetry_space_group_name_Hall '-P 1'
_symmetry_space_group_name_H-M 'P -1'
_atom_sites_solution_hydrogens geom
_atom_sites_solution_primary direct
_atom_sites_solution_secondary difmap
_audit_creation_method SHELXL-97
_cell_angle_alpha 90.498(3)
_cell_angle_beta 103.219(3)
_cell_angle_gamma 103.893(3)
_cell_formula_units_Z 4
_cell_length_a 12.1113(5)
_cell_length_b 12.3679(6)
_cell_length_c 16.5343(7)
_cell_measurement_reflns_used 6747
_cell_measurement_temperature 296(2)
_cell_measurement_theta_max 23.06
_cell_measurement_theta_min 3.07
_cell_volume 2335.23(18)
_computing_structure_refinement 'SHELXL-97 (Sheldrick, 1997)'
_diffrn_ambient_temperature 296(2)
_diffrn_measured_fraction_theta_full 0.988
_diffrn_measured_fraction_theta_max 0.988
_diffrn_radiation_monochromator graphite
_diffrn_radiation_source 'fine-focus sealed tube'
_diffrn_radiation_type MoK\a
_diffrn_radiation_wavelength 0.71073
_diffrn_reflns_av_R_equivalents 0.0475
_diffrn_reflns_av_sigmaI/netI 0.0557
_diffrn_reflns_limit_h_max 14
_diffrn_reflns_limit_h_min -14
_diffrn_reflns_limit_k_max 14
_diffrn_reflns_limit_k_min -11
_diffrn_reflns_limit_l_max 19
_diffrn_reflns_limit_l_min -19
_diffrn_reflns_number 26106
_diffrn_reflns_theta_full 25.42
_diffrn_reflns_theta_max 25.42
_diffrn_reflns_theta_min 2.19
_exptl_absorpt_coefficient_mu 1.076
_exptl_absorpt_correction_T_max 0.9285
_exptl_absorpt_correction_T_min 0.8909
_exptl_absorpt_correction_type empirical
_exptl_absorpt_process_details SADABS
_exptl_crystal_colour red
_exptl_crystal_density_diffrn 1.388
_exptl_crystal_density_method 'not measured'
_exptl_crystal_description prizm
_exptl_crystal_F_000 1024
_exptl_crystal_size_max 0.11
_exptl_crystal_size_mid 0.09
_exptl_crystal_size_min 0.07
_refine_diff_density_max 1.742
_refine_diff_density_min -0.741
_refine_diff_density_rms 0.114
_refine_ls_extinction_method none
_refine_ls_goodness_of_fit_ref 1.120
_refine_ls_hydrogen_treatment constr
_refine_ls_matrix_type full
_refine_ls_number_parameters 595
_refine_ls_number_reflns 8506
_refine_ls_number_restraints 1
_refine_ls_restrained_S_all 1.127
_refine_ls_R_factor_all 0.0994
_refine_ls_R_factor_gt 0.0758
_refine_ls_shift/su_max 0.000
_refine_ls_shift/su_mean 0.000
_refine_ls_structure_factor_coef Fsqd
_refine_ls_weighting_details 'calc w=1/[\s^2^(Fo^2^)+(0.1064P)^2^+9.3561P] where P=(Fo^2^+2Fc^2^)/3'
_refine_ls_weighting_scheme calc
_refine_ls_wR_factor_gt 0.2315
_refine_ls_wR_factor_ref 0.2463
_reflns_number_gt 6219
_reflns_number_total 8506
_reflns_threshold_expression >2sigma(I)
_cod_data_source_file c3dt53307g2.cif
_cod_data_source_block derry_clzn_1_2r_0m
_cod_original_sg_symbol_Hall -P1
_cod_original_sg_symbol_H-M P-1
_cod_database_code 7031242

loop_
_symmetry_equiv_pos_as_xyz
'x, y, z'
'-x, -y, -z'

loop_
_atom_site_label
_atom_site_type_symbol
_atom_site_fract_x
_atom_site_fract_y
_atom_site_fract_z
_atom_site_U_iso_or_equiv
_atom_site_adp_type
_atom_site_occupancy
_atom_site_symmetry_multiplicity
_atom_site_calc_flag
_atom_site_refinement_flags
Zn1A Zn 0.94649(7) 0.69861(6) 0.98287(4) 0.0391(2) Uani 1 1 d .
Zn1B Zn 0.97072(7) 0.79576(7) 0.49054(5) 0.0439(3) Uani 1 1 d .
N1A N 0.8088(4) 0.7423(5) 1.0058(3) 0.0384(12) Uani 1 1 d .
N2A N 0.8431(5) 0.6079(4) 0.8832(3) 0.0388(12) Uani 1 1 d .
N3A N 1.0836(5) 0.6491(4) 0.9639(3) 0.0390(12) Uani 1 1 d .
N4A N 1.0478(4) 0.7830(5) 1.0865(3) 0.0379(12) Uani 1 1 d .
N1B N 0.8164(5) 0.7192(5) 0.5094(3) 0.0470(14) Uani 1 1 d .
N4B N 0.8884(5) 0.8654(5) 0.3957(3) 0.0417(13) Uani 1 1 d .
N3B N 1.1242(5) 0.8747(5) 0.4722(3) 0.0420(13) Uani 1 1 d .
N2B N 1.0540(5) 0.7331(5) 0.5887(3) 0.0476(14) Uani 1 1 d .
C13A C 0.7036(6) 0.7362(6) 0.9532(4) 0.0463(16) Uani 1 1 d .
C12A C 0.6761(6) 0.7000(7) 0.8621(5) 0.0521(18) Uani 1 1 d .
C28A C 0.7323(6) 0.6091(6) 0.8452(4) 0.0446(16) Uani 1 1 d .
C25A C 0.8658(6) 0.5137(5) 0.8484(4) 0.0424(15) Uani 1 1 d .
C26A C 0.7635(7) 0.4592(6) 0.7881(4) 0.0539(19) Uani 1 1 d .
H26A H 0.7537 0.3939 0.7562 0.065 Uiso 1 1 calc R
C27A C 0.6832(7) 0.5179(6) 0.7851(5) 0.0554(19) Uani 1 1 d .
H27A H 0.6087 0.5017 0.7499 0.066 Uiso 1 1 calc R
C11A C 0.9722(6) 0.4873(5) 0.8678(4) 0.0438(16) Uani 1 1 d .
H11A H 0.9756 0.4210 0.8427 0.053 Uiso 1 1 calc R
C24A C 1.0745(6) 0.5479(6) 0.9201(4) 0.0428(16) Uani 1 1 d .
C21A C 1.1946(6) 0.6895(6) 1.0018(4) 0.0425(15) Uani 1 1 d .
C22A C 1.2631(7) 0.6149(7) 0.9868(5) 0.056(2) Uani 1 1 d .
H22A H 1.3431 0.6235 1.0077 0.067 Uiso 1 1 calc R
C23A C 1.1862(7) 0.5280(7) 0.9349(5) 0.055(2) Uani 1 1 d .
H23A H 1.2050 0.4668 0.9135 0.066 Uiso 1 1 calc R
C10A C 1.2374(6) 0.8022(6) 1.0488(4) 0.0445(16) Uani 1 1 d .
C7A C 1.2161(6) 0.8913(7) 0.9862(5) 0.0515(18) Uani 1 1 d .
H7A1 H 1.1326 0.8774 0.9623 0.062 Uiso 1 1 calc R
H7A2 H 1.2416 0.9641 1.0162 0.062 Uiso 1 1 calc R
C8A C 1.2782(8) 0.8946(9) 0.9156(6) 0.076(3) Uani 1 1 d .
H8A1 H 1.2603 0.9517 0.8796 0.114 Uiso 1 1 calc R
H8A2 H 1.2522 0.8236 0.8844 0.114 Uiso 1 1 calc R
H8A3 H 1.3612 0.9106 0.9383 0.114 Uiso 1 1 calc R
C20A C 1.1650(6) 0.8046(6) 1.1114(4) 0.0417(15) Uani 1 1 d .
C17A C 1.0070(6) 0.7999(6) 1.1573(4) 0.0398(14) Uani 1 1 d .
C18A C 1.1030(6) 0.8268(6) 1.2271(4) 0.0498(17) Uani 1 1 d .
H18A H 1.0999 0.8395 1.2820 0.060 Uiso 1 1 calc R
C19A C 1.2015(6) 0.8307(6) 1.1987(4) 0.0487(17) Uani 1 1 d .
H19A H 1.2781 0.8473 1.2307 0.058 Uiso 1 1 calc R
C9A C 0.8928(6) 0.7991(6) 1.1540(4) 0.0434(16) Uani 1 1 d .
H9A H 0.8753 0.8140 1.2042 0.052 Uiso 1 1 calc R
C16A C 0.7998(6) 0.7784(6) 1.0836(4) 0.0459(16) Uani 1 1 d .
C15A C 0.6879(7) 0.7960(7) 1.0765(5) 0.060(2) Uani 1 1 d .
H15A H 0.6594 0.8196 1.1194 0.072 Uiso 1 1 calc R
C14A C 0.6289(7) 0.7725(7) 0.9957(5) 0.060(2) Uani 1 1 d .
H14A H 0.5534 0.7789 0.9725 0.072 Uiso 1 1 calc R
C5A C 1.3695(6) 0.8243(7) 1.0926(5) 0.060(2) Uani 1 1 d .
H5A1 H 1.3778 0.7746 1.1374 0.072 Uiso 1 1 calc R
H5A2 H 1.4104 0.8046 1.0528 0.072 Uiso 1 1 calc R
C6A C 1.4302(7) 0.9433(9) 1.1284(6) 0.078(3) Uani 1 1 d .
H6A1 H 1.5110 0.9481 1.1536 0.118 Uiso 1 1 calc R
H6A2 H 1.3928 0.9632 1.1697 0.118 Uiso 1 1 calc R
H6A3 H 1.4248 0.9936 1.0846 0.118 Uiso 1 1 calc R
C1A C 0.5399(7) 0.6560(10) 0.8308(6) 0.079(3) Uani 1 1 d .
H1A1 H 0.5044 0.7165 0.8388 0.095 Uiso 1 1 calc R
H1A2 H 0.5216 0.6368 0.7714 0.095 Uiso 1 1 calc R
C2A C 0.4842(8) 0.5568(11) 0.8720(7) 0.098(4) Uani 1 1 d .
H2A1 H 0.4012 0.5365 0.8487 0.147 Uiso 1 1 calc R
H2A2 H 0.4993 0.5751 0.9307 0.147 Uiso 1 1 calc R
H2A3 H 0.5164 0.4952 0.8630 0.147 Uiso 1 1 calc R
C3A C 0.7159(9) 0.8023(8) 0.8114(6) 0.075(3) Uani 1 1 d .
H3A1 H 0.6956 0.7768 0.7530 0.090 Uiso 1 1 calc R
H3A2 H 0.6708 0.8557 0.8173 0.090 Uiso 1 1 calc R
C4A C 0.8447(9) 0.8630(8) 0.8348(6) 0.077(3) Uani 1 1 d .
H4A1 H 0.8588 0.9235 0.7996 0.115 Uiso 1 1 calc R
H4A2 H 0.8909 0.8120 0.8278 0.115 Uiso 1 1 calc R
H4A3 H 0.8659 0.8917 0.8918 0.115 Uiso 1 1 calc R
C16B C 0.7999(7) 0.6785(6) 0.5859(5) 0.0529(18) Uani 1 1 d .
C15B C 0.6781(8) 0.6351(8) 0.5764(6) 0.071(2) Uani 1 1 d .
H15B H 0.6412 0.6057 0.6177 0.085 Uiso 1 1 calc R
C14B C 0.6256(8) 0.6440(8) 0.4973(6) 0.074(3) Uani 1 1 d .
H14B H 0.5460 0.6189 0.4730 0.088 Uiso 1 1 calc R
C13B C 0.7124(6) 0.6984(6) 0.4570(5) 0.0498(17) Uani 1 1 d .
C12B C 0.6936(6) 0.7275(7) 0.3664(5) 0.0523(18) Uani 1 1 d .
C3B C 0.5645(8) 0.7310(9) 0.3326(6) 0.075(3) Uani 1 1 d .
H3B1 H 0.5535 0.7446 0.2739 0.090 Uiso 1 1 calc R
H3B2 H 0.5155 0.6575 0.3364 0.090 Uiso 1 1 calc R
C4B C 0.5192(8) 0.8166(10) 0.3744(7) 0.086(3) Uani 1 1 d .
H4B1 H 0.4384 0.8099 0.3479 0.129 Uiso 1 1 calc R
H4B2 H 0.5642 0.8904 0.3692 0.129 Uiso 1 1 calc R
H4B3 H 0.5267 0.8032 0.4323 0.129 Uiso 1 1 calc R
C1B C 0.7137(9) 0.6322(7) 0.3127(6) 0.070(2) Uani 1 1 d .
H1B1 H 0.6584 0.5634 0.3187 0.084 Uiso 1 1 calc R
H1B2 H 0.6942 0.6491 0.2548 0.084 Uiso 1 1 calc R
C2B C 0.8326(10) 0.6108(8) 0.3309(7) 0.088(3) Uani 1 1 d .
H2B1 H 0.8329 0.5509 0.2937 0.131 Uiso 1 1 calc R
H2B2 H 0.8526 0.5905 0.3873 0.131 Uiso 1 1 calc R
H2B3 H 0.8887 0.6770 0.3234 0.131 Uiso 1 1 calc R
C28B C 0.7746(6) 0.8366(6) 0.3574(4) 0.0457(16) Uani 1 1 d .
C27B C 0.7499(7) 0.9204(7) 0.3028(4) 0.0549(19) Uani 1 1 d .
H27B H 0.6773 0.9196 0.2683 0.066 Uiso 1 1 calc R
C26B C 0.8484(7) 1.0005(7) 0.3093(4) 0.0501(17) Uani 1 1 d .
H26B H 0.8565 1.0658 0.2814 0.060 Uiso 1 1 calc R
C25B C 0.9376(6) 0.9672(5) 0.3667(4) 0.0409(15) Uani 1 1 d .
C11B C 1.0562(6) 1.0144(6) 0.3842(4) 0.0437(16) Uani 1 1 d .
H11B H 1.0797 1.0829 0.3624 0.052 Uiso 1 1 calc R
C24B C 1.1436(6) 0.9721(6) 0.4299(4) 0.0452(16) Uani 1 1 d .
C21B C 1.2304(6) 0.8519(6) 0.5016(4) 0.0487(17) Uani 1 1 d .
C10B C 1.2444(7) 0.7515(7) 0.5492(5) 0.058(2) Uani 1 1 d .
C7B C 1.2085(14) 0.6457(10) 0.4885(7) 0.109(4) Uani 1 1 d D
H7B1 H 1.2828 0.6333 0.4832 0.131 Uiso 1 1 calc R
H7B2 H 1.1772 0.5862 0.5211 0.131 Uiso 1 1 calc R
C20B C 1.1675(7) 0.7307(6) 0.6108(5) 0.0521(18) Uani 1 1 d .
C17B C 1.0071(7) 0.6987(6) 0.6567(4) 0.0522(18) Uani 1 1 d .
C9B C 0.8886(7) 0.6756(6) 0.6536(5) 0.0548(19) Uani 1 1 d .
H9B H 0.8667 0.6560 0.7029 0.066 Uiso 1 1 calc R
C18B C 1.0971(9) 0.6798(7) 0.7217(5) 0.071(2) Uani 1 1 d .
H18B H 1.0900 0.6594 0.7746 0.085 Uiso 1 1 calc R
C19B C 1.1953(9) 0.6968(8) 0.6932(5) 0.068(2) Uani 1 1 d .
H19B H 1.2677 0.6879 0.7221 0.082 Uiso 1 1 calc R
C5B C 1.3759(8) 0.7661(9) 0.5957(6) 0.078(3) Uani 1 1 d .
H5B1 H 1.3832 0.6983 0.6233 0.093 Uiso 1 1 calc R
H5B2 H 1.4225 0.7741 0.5546 0.093 Uiso 1 1 calc R
C6B C 1.4277(9) 0.8650(11) 0.6604(7) 0.095(4) Uani 1 1 d .
H6B1 H 1.5080 0.8668 0.6854 0.143 Uiso 1 1 calc R
H6B2 H 1.3840 0.8573 0.7026 0.143 Uiso 1 1 calc R
H6B3 H 1.4238 0.9331 0.6337 0.143 Uiso 1 1 calc R
C22B C 1.3178(7) 0.9327(7) 0.4780(5) 0.063(2) Uani 1 1 d .
H22B H 1.3972 0.9347 0.4895 0.076 Uiso 1 1 calc R
C23B C 1.2651(7) 1.0090(7) 0.4347(5) 0.058(2) Uani 1 1 d .
H23B H 1.3024 1.0726 0.4127 0.070 Uiso 1 1 calc R
C8B C 1.140(4) 0.6187(18) 0.4126(14) 0.43(3) Uani 1 1 d D
H8B1 H 1.1022 0.5405 0.4073 0.638 Uiso 1 1 calc R
H8B2 H 1.1862 0.6353 0.3722 0.638 Uiso 1 1 calc R
H8B3 H 1.0817 0.6609 0.4035 0.638 Uiso 1 1 calc R

loop_
_atom_site_aniso_label
_atom_site_aniso_U_11
_atom_site_aniso_U_22
_atom_site_aniso_U_33
_atom_site_aniso_U_23
_atom_site_aniso_U_13
_atom_site_aniso_U_12
Zn1A 0.0446(4) 0.0424(5) 0.0364(4) 0.0025(3) 0.0166(3) 0.0157(3)
Zn1B 0.0531(5) 0.0428(5) 0.0371(4) 0.0054(3) 0.0161(3) 0.0095(4)
N1A 0.038(3) 0.044(3) 0.039(3) 0.003(2) 0.015(2) 0.016(2)
N2A 0.048(3) 0.039(3) 0.032(3) 0.003(2) 0.015(2) 0.010(2)
N3A 0.052(3) 0.040(3) 0.035(3) 0.008(2) 0.021(2) 0.019(3)
N4A 0.040(3) 0.044(3) 0.035(3) 0.005(2) 0.017(2) 0.013(2)
N1B 0.057(4) 0.045(3) 0.038(3) 0.005(2) 0.016(3) 0.005(3)
N4B 0.045(3) 0.043(3) 0.036(3) 0.000(2) 0.011(2) 0.008(2)
N3B 0.050(3) 0.042(3) 0.034(3) 0.001(2) 0.012(2) 0.008(3)
N2B 0.060(4) 0.045(3) 0.036(3) 0.005(2) 0.013(3) 0.009(3)
C13A 0.043(4) 0.047(4) 0.049(4) 0.000(3) 0.011(3) 0.013(3)
C12A 0.048(4) 0.066(5) 0.044(4) 0.001(3) 0.006(3) 0.022(4)
C28A 0.048(4) 0.051(4) 0.033(3) 0.006(3) 0.010(3) 0.007(3)
C25A 0.060(4) 0.036(4) 0.036(3) 0.007(3) 0.021(3) 0.011(3)
C26A 0.074(5) 0.043(4) 0.041(4) -0.001(3) 0.016(4) 0.007(4)
C27A 0.065(5) 0.053(5) 0.045(4) -0.001(3) 0.016(4) 0.006(4)
C11A 0.069(5) 0.034(3) 0.042(4) 0.010(3) 0.034(3) 0.018(3)
C24A 0.060(4) 0.040(4) 0.043(4) 0.015(3) 0.030(3) 0.022(3)
C21A 0.042(4) 0.050(4) 0.043(4) 0.010(3) 0.018(3) 0.020(3)
C22A 0.052(4) 0.064(5) 0.070(5) 0.013(4) 0.033(4) 0.032(4)
C23A 0.069(5) 0.056(5) 0.063(5) 0.017(4) 0.044(4) 0.034(4)
C10A 0.036(3) 0.053(4) 0.050(4) 0.007(3) 0.017(3) 0.016(3)
C7A 0.044(4) 0.056(5) 0.053(4) 0.012(3) 0.011(3) 0.010(3)
C8A 0.077(6) 0.081(6) 0.070(6) 0.023(5) 0.033(5) 0.004(5)
C20A 0.041(4) 0.042(4) 0.044(4) 0.004(3) 0.012(3) 0.013(3)
C17A 0.048(4) 0.042(4) 0.034(3) -0.001(3) 0.015(3) 0.014(3)
C18A 0.055(4) 0.057(5) 0.040(4) -0.003(3) 0.015(3) 0.017(3)
C19A 0.044(4) 0.060(5) 0.040(4) 0.000(3) 0.001(3) 0.019(3)
C9A 0.052(4) 0.046(4) 0.039(4) -0.004(3) 0.020(3) 0.015(3)
C16A 0.048(4) 0.046(4) 0.049(4) -0.004(3) 0.022(3) 0.014(3)
C15A 0.056(4) 0.075(6) 0.063(5) -0.008(4) 0.033(4) 0.027(4)
C14A 0.047(4) 0.079(6) 0.062(5) -0.005(4) 0.019(4) 0.028(4)
C5A 0.038(4) 0.080(6) 0.062(5) 0.008(4) 0.011(3) 0.015(4)
C6A 0.048(5) 0.091(7) 0.085(7) 0.007(5) 0.011(4) 0.001(5)
C1A 0.052(5) 0.121(9) 0.064(6) -0.019(5) 0.000(4) 0.033(5)
C2A 0.048(5) 0.133(10) 0.101(8) -0.035(7) 0.026(5) -0.006(6)
C3A 0.111(8) 0.075(6) 0.059(5) 0.016(4) 0.022(5) 0.056(6)
C4A 0.106(8) 0.059(5) 0.078(6) 0.022(5) 0.039(6) 0.027(5)
C16B 0.063(5) 0.053(4) 0.043(4) 0.011(3) 0.024(4) 0.004(4)
C15B 0.069(5) 0.081(6) 0.070(6) 0.020(5) 0.040(5) 0.011(5)
C14B 0.057(5) 0.078(6) 0.081(7) 0.008(5) 0.031(5) -0.004(4)
C13B 0.045(4) 0.049(4) 0.053(4) 0.001(3) 0.016(3) 0.002(3)
C12B 0.052(4) 0.055(5) 0.044(4) -0.008(3) 0.009(3) 0.005(3)
C3B 0.059(5) 0.090(7) 0.062(5) -0.006(5) 0.003(4) 0.001(5)
C4B 0.054(5) 0.117(9) 0.092(7) 0.009(6) 0.023(5) 0.029(5)
C1B 0.089(7) 0.056(5) 0.059(5) -0.010(4) 0.019(5) 0.005(5)
C2B 0.129(9) 0.064(6) 0.082(7) -0.001(5) 0.042(7) 0.029(6)
C28B 0.050(4) 0.056(4) 0.034(3) -0.001(3) 0.018(3) 0.012(3)
C27B 0.064(5) 0.069(5) 0.035(4) 0.000(3) 0.010(3) 0.026(4)
C26B 0.068(5) 0.053(4) 0.035(4) 0.008(3) 0.013(3) 0.025(4)
C25B 0.057(4) 0.038(4) 0.030(3) 0.001(3) 0.014(3) 0.013(3)
C11B 0.059(4) 0.039(4) 0.033(3) 0.005(3) 0.016(3) 0.007(3)
C24B 0.055(4) 0.041(4) 0.036(4) 0.000(3) 0.013(3) 0.005(3)
C21B 0.053(4) 0.053(4) 0.042(4) -0.001(3) 0.013(3) 0.014(3)
C10B 0.063(5) 0.062(5) 0.053(5) -0.003(4) 0.009(4) 0.028(4)
C7B 0.185(14) 0.086(8) 0.072(7) -0.001(6) 0.044(8) 0.052(9)
C20B 0.062(5) 0.046(4) 0.047(4) 0.006(3) 0.009(3) 0.015(4)
C17B 0.071(5) 0.044(4) 0.039(4) 0.013(3) 0.017(4) 0.006(4)
C9B 0.080(5) 0.045(4) 0.041(4) 0.008(3) 0.024(4) 0.008(4)
C18B 0.096(7) 0.064(6) 0.049(5) 0.021(4) 0.015(5) 0.014(5)
C19B 0.082(6) 0.070(6) 0.050(5) 0.020(4) 0.003(4) 0.024(5)
C5B 0.060(5) 0.102(8) 0.087(7) 0.022(6) 0.020(5) 0.049(5)
C6B 0.060(6) 0.126(10) 0.087(8) 0.026(7) -0.007(5) 0.021(6)
C22B 0.050(4) 0.074(6) 0.063(5) 0.010(4) 0.016(4) 0.010(4)
C23B 0.056(4) 0.060(5) 0.052(4) 0.008(4) 0.017(4) -0.003(4)
C8B 0.93(9) 0.125(18) 0.17(2) -0.032(16) -0.06(4) 0.23(4)

loop_
_atom_type_symbol
_atom_type_description
_atom_type_scat_dispersion_real
_atom_type_scat_dispersion_imag
_atom_type_scat_source
C C 0.0033 0.0016 'International Tables Vol C Tables 4.2.6.8 and 6.1.1.4'
H H 0.0000 0.0000 'International Tables Vol C Tables 4.2.6.8 and 6.1.1.4'
N N 0.0061 0.0033 'International Tables Vol C Tables 4.2.6.8 and 6.1.1.4'
Zn Zn 0.2839 1.4301 'International Tables Vol C Tables 4.2.6.8 and 6.1.1.4'

loop_
_geom_angle_atom_site_label_1
_geom_angle_atom_site_label_2
_geom_angle_atom_site_label_3
_geom_angle
N2A Zn1A N4A 177.0(2)
N2A Zn1A N1A 89.1(2)
N4A Zn1A N1A 90.5(2)
N2A Zn1A N3A 91.3(2)
N4A Zn1A N3A 88.9(2)
N1A Zn1A N3A 177.2(2)
N3B Zn1B N2B 88.5(2)
N3B Zn1B N1B 179.0(2)
N2B Zn1B N1B 91.8(2)
N3B Zn1B N4B 91.1(2)
N2B Zn1B N4B 177.1(2)
N1B Zn1B N4B 88.5(2)
C13A N1A C16A 106.1(5)
C13A N1A Zn1A 128.5(4)
C16A N1A Zn1A 125.2(4)
C28A N2A C25A 106.7(6)
C28A N2A Zn1A 128.3(4)
C25A N2A Zn1A 124.0(5)
C21A N3A C24A 107.6(5)
C21A N3A Zn1A 127.4(4)
C24A N3A Zn1A 123.7(5)
C20A N4A C17A 106.6(5)
C20A N4A Zn1A 127.3(4)
C17A N4A Zn1A 123.4(4)
C13B N1B C16B 107.4(6)
C13B N1B Zn1B 128.9(5)
C16B N1B Zn1B 123.7(5)
C28B N4B C25B 107.4(6)
C28B N4B Zn1B 127.8(5)
C25B N4B Zn1B 124.0(4)
C21B N3B C24B 107.1(6)
C21B N3B Zn1B 128.4(5)
C24B N3B Zn1B 124.4(5)
C20B N2B C17B 106.2(6)
C20B N2B Zn1B 129.0(5)
C17B N2B Zn1B 124.0(5)
N1A C13A C14A 110.1(6)
N1A C13A C12A 123.2(6)
C14A C13A C12A 126.6(7)
C28A C12A C13A 112.8(6)
C28A C12A C3A 109.5(6)
C13A C12A C3A 109.9(7)
C28A C12A C1A 108.7(7)
C13A C12A C1A 108.1(6)
C3A C12A C1A 107.6(7)
N2A C28A C27A 109.8(7)
N2A C28A C12A 123.4(6)
C27A C28A C12A 126.7(7)
C11A C25A N2A 124.1(6)
C11A C25A C26A 128.2(7)
N2A C25A C26A 107.6(6)
C27A C26A C25A 108.3(7)
C27A C26A H26A 125.9
C25A C26A H26A 125.9
C26A C27A C28A 107.6(7)
C26A C27A H27A 126.2
C28A C27A H27A 126.2
C25A C11A C24A 127.4(6)
C25A C11A H11A 116.3
C24A C11A H11A 116.3
C11A C24A C23A 128.3(7)
C11A C24A N3A 123.4(6)
C23A C24A N3A 108.1(7)
N3A C21A C22A 110.4(7)
N3A C21A C10A 121.7(6)
C22A C21A C10A 127.7(6)
C23A C22A C21A 105.8(7)
C23A C22A H22A 127.1
C21A C22A H22A 127.1
C22A C23A C24A 107.9(6)
C22A C23A H23A 126.0
C24A C23A H23A 126.0
C21A C10A C20A 108.1(6)
C21A C10A C7A 108.0(6)
C20A C10A C7A 108.4(6)
C21A C10A C5A 110.5(6)
C20A C10A C5A 111.0(6)
C7A C10A C5A 110.7(6)
C8A C7A C10A 114.8(7)
C8A C7A H7A1 108.6
C10A C7A H7A1 108.6
C8A C7A H7A2 108.6
C10A C7A H7A2 108.6
H7A1 C7A H7A2 107.6
C7A C8A H8A1 109.5
C7A C8A H8A2 109.5
H8A1 C8A H8A2 109.5
C7A C8A H8A3 109.5
H8A1 C8A H8A3 109.5
H8A2 C8A H8A3 109.5
N4A C20A C19A 110.2(6)
N4A C20A C10A 120.3(6)
C19A C20A C10A 129.6(6)
C9A C17A N4A 123.1(6)
C9A C17A C18A 127.7(6)
N4A C17A C18A 108.9(6)
C19A C18A C17A 106.9(6)
C19A C18A H18A 126.5
C17A C18A H18A 126.5
C18A C19A C20A 107.3(6)
C18A C19A H19A 126.3
C20A C19A H19A 126.3
C17A C9A C16A 127.1(6)
C17A C9A H9A 116.4
C16A C9A H9A 116.4
N1A C16A C9A 123.3(6)
N1A C16A C15A 109.0(6)
C9A C16A C15A 127.6(6)
C14A C15A C16A 107.5(6)
C14A C15A H15A 126.2
C16A C15A H15A 126.2
C15A C14A C13A 107.1(7)
C15A C14A H14A 126.4
C13A C14A H14A 126.4
C6A C5A C10A 116.1(7)
C6A C5A H5A1 108.3
C10A C5A H5A1 108.3
C6A C5A H5A2 108.3
C10A C5A H5A2 108.3
H5A1 C5A H5A2 107.4
C5A C6A H6A1 109.5
C5A C6A H6A2 109.5
H6A1 C6A H6A2 109.5
C5A C6A H6A3 109.5
H6A1 C6A H6A3 109.5
H6A2 C6A H6A3 109.5
C2A C1A C12A 115.9(8)
C2A C1A H1A1 108.3
C12A C1A H1A1 108.3
C2A C1A H1A2 108.3
C12A C1A H1A2 108.3
H1A1 C1A H1A2 107.4
C1A C2A H2A1 109.5
C1A C2A H2A2 109.5
H2A1 C2A H2A2 109.5
C1A C2A H2A3 109.5
H2A1 C2A H2A3 109.5
H2A2 C2A H2A3 109.5
C4A C3A C12A 116.9(7)
C4A C3A H3A1 108.1
C12A C3A H3A1 108.1
C4A C3A H3A2 108.1
C12A C3A H3A2 108.1
H3A1 C3A H3A2 107.3
C3A C4A H4A1 109.5
C3A C4A H4A2 109.5
H4A1 C4A H4A2 109.5
C3A C4A H4A3 109.5
H4A1 C4A H4A3 109.5
H4A2 C4A H4A3 109.5
C9B C16B N1B 124.6(7)
C9B C16B C15B 128.0(7)
N1B C16B C15B 107.2(7)
C14B C15B C16B 107.6(7)
C14B C15B H15B 126.2
C16B C15B H15B 126.2
C15B C14B C13B 107.9(8)
C15B C14B H14B 126.1
C13B C14B H14B 126.1
N1B C13B C14B 109.9(7)
N1B C13B C12B 123.4(6)
C14B C13B C12B 126.7(7)
C28B C12B C13B 111.1(6)
C28B C12B C3B 110.7(7)
C13B C12B C3B 109.4(7)
C28B C12B C1B 110.1(6)
C13B C12B C1B 109.3(7)
C3B C12B C1B 106.1(7)
C4B C3B C12B 117.8(7)
C4B C3B H3B1 107.9
C12B C3B H3B1 107.9
C4B C3B H3B2 107.9
C12B C3B H3B2 107.9
H3B1 C3B H3B2 107.2
C3B C4B H4B1 109.5
C3B C4B H4B2 109.5
H4B1 C4B H4B2 109.5
C3B C4B H4B3 109.5
H4B1 C4B H4B3 109.5
H4B2 C4B H4B3 109.5
C2B C1B C12B 118.0(7)
C2B C1B H1B1 107.8
C12B C1B H1B1 107.8
C2B C1B H1B2 107.8
C12B C1B H1B2 107.8
H1B1 C1B H1B2 107.1
C1B C2B H2B1 109.5
C1B C2B H2B2 109.5
H2B1 C2B H2B2 109.5
C1B C2B H2B3 109.5
H2B1 C2B H2B3 109.5
H2B2 C2B H2B3 109.5
N4B C28B C27B 108.6(7)
N4B C28B C12B 123.5(7)
C27B C28B C12B 127.5(7)
C26B C27B C28B 108.6(7)
C26B C27B H27B 125.7
C28B C27B H27B 125.7
C27B C26B C25B 107.0(7)
C27B C26B H26B 126.5
C25B C26B H26B 126.5
C11B C25B N4B 123.2(6)
C11B C25B C26B 127.8(7)
N4B C25B C26B 108.4(6)
C24B C11B C25B 127.5(7)
C24B C11B H11B 116.3
C25B C11B H11B 116.3
C11B C24B N3B 124.0(6)
C11B C24B C23B 127.2(7)
N3B C24B C23B 108.3(7)
N3B C21B C22B 109.8(7)
N3B C21B C10B 122.6(7)
C22B C21B C10B 127.6(7)
C21B C10B C20B 111.6(6)
C21B C10B C7B 110.1(7)
C20B C10B C7B 107.4(8)
C21B C10B C5B 110.1(7)
C20B C10B C5B 110.0(7)
C7B C10B C5B 107.4(8)
C8B C7B C10B 133.9(13)
C8B C7B H7B1 103.7
C10B C7B H7B1 103.7
C8B C7B H7B2 103.7
C10B C7B H7B2 103.7
H7B1 C7B H7B2 105.4
N2B C20B C19B 110.2(7)
N2B C20B C10B 121.4(6)
C19B C20B C10B 128.1(8)
C9B C17B N2B 123.2(7)
C9B C17B C18B 127.7(7)
N2B C17B C18B 108.7(7)
C16B C9B C17B 127.1(7)
C16B C9B H9B 116.4
C17B C9B H9B 116.4
C19B C18B C17B 107.7(7)
C19B C18B H18B 126.2
C17B C18B H18B 126.2
C18B C19B C20B 107.1(8)
C18B C19B H19B 126.4
C20B C19B H19B 126.4
C6B C5B C10B 115.7(7)
C6B C5B H5B1 108.4
C10B C5B H5B1 108.4
C6B C5B H5B2 108.4
C10B C5B H5B2 108.4
H5B1 C5B H5B2 107.4
C5B C6B H6B1 109.5
C5B C6B H6B2 109.5
H6B1 C6B H6B2 109.5
C5B C6B H6B3 109.5
H6B1 C6B H6B3 109.5
H6B2 C6B H6B3 109.5
C23B C22B C21B 107.6(7)
C23B C22B H22B 126.2
C21B C22B H22B 126.2
C22B C23B C24B 107.2(7)
C22B C23B H23B 126.4
C24B C23B H23B 126.4
C7B C8B H8B1 109.5
C7B C8B H8B2 109.5
H8B1 C8B H8B2 109.5
C7B C8B H8B3 109.5
H8B1 C8B H8B3 109.5
H8B2 C8B H8B3 109.5

loop_
_geom_bond_atom_site_label_1
_geom_bond_atom_site_label_2
_geom_bond_distance
Zn1A N2A 1.973(5)
Zn1A N4A 1.980(5)
Zn1A N1A 1.985(5)
Zn1A N3A 1.989(5)
Zn1B N3B 1.972(6)
Zn1B N2B 1.974(6)
Zn1B N1B 1.977(6)
Zn1B N4B 1.978(6)
N1A C13A 1.353(9)
N1A C16A 1.392(8)
N2A C28A 1.349(9)
N2A C25A 1.407(8)
N3A C21A 1.318(9)
N3A C24A 1.408(8)
N4A C20A 1.343(8)
N4A C17A 1.403(8)
N1B C13B 1.321(9)
N1B C16B 1.404(9)
N4B C28B 1.337(9)
N4B C25B 1.397(9)
N3B C21B 1.365(9)
N3B C24B 1.396(9)
N2B C20B 1.348(10)
N2B C17B 1.398(9)
C13A C14A 1.411(10)
C13A C12A 1.507(10)
C12A C28A 1.500(10)
C12A C3A 1.563(12)
C12A C1A 1.568(11)
C28A C27A 1.415(10)
C25A C11A 1.373(10)
C25A C26A 1.415(10)
C26A C27A 1.339(11)
C26A H26A 0.9300
C27A H27A 0.9300
C11A C24A 1.378(10)
C11A H11A 0.9300
C24A C23A 1.400(10)
C21A C22A 1.435(9)
C21A C10A 1.505(10)
C22A C23A 1.377(12)
C22A H22A 0.9300
C23A H23A 0.9300
C10A C20A 1.506(9)
C10A C7A 1.545(10)
C10A C5A 1.554(9)
C7A C8A 1.522(11)
C7A H7A1 0.9700
C7A H7A2 0.9700
C8A H8A1 0.9600
C8A H8A2 0.9600
C8A H8A3 0.9600
C20A C19A 1.419(9)
C17A C9A 1.369(9)
C17A C18A 1.410(10)
C18A C19A 1.370(10)
C18A H18A 0.9300
C19A H19A 0.9300
C9A C16A 1.395(10)
C9A H9A 0.9300
C16A C15A 1.404(10)
C15A C14A 1.355(11)
C15A H15A 0.9300
C14A H14A 0.9300
C5A C6A 1.525(13)
C5A H5A1 0.9700
C5A H5A2 0.9700
C6A H6A1 0.9600
C6A H6A2 0.9600
C6A H6A3 0.9600
C1A C2A 1.502(16)
C1A H1A1 0.9700
C1A H1A2 0.9700
C2A H2A1 0.9600
C2A H2A2 0.9600
C2A H2A3 0.9600
C3A C4A 1.518(14)
C3A H3A1 0.9700
C3A H3A2 0.9700
C4A H4A1 0.9600
C4A H4A2 0.9600
C4A H4A3 0.9600
C16B C9B 1.370(11)
C16B C15B 1.415(11)
C15B C14B 1.336(13)
C15B H15B 0.9300
C14B C13B 1.409(11)
C14B H14B 0.9300
C13B C12B 1.524(10)
C12B C28B 1.497(10)
C12B C3B 1.547(11)
C12B C1B 1.566(11)
C3B C4B 1.530(14)
C3B H3B1 0.9700
C3B H3B2 0.9700
C4B H4B1 0.9600
C4B H4B2 0.9600
C4B H4B3 0.9600
C1B C2B 1.490(14)
C1B H1B1 0.9700
C1B H1B2 0.9700
C2B H2B1 0.9600
C2B H2B2 0.9600
C2B H2B3 0.9600
C28B C27B 1.421(11)
C27B C26B 1.338(11)
C27B H27B 0.9300
C26B C25B 1.410(10)
C26B H26B 0.9300
C25B C11B 1.375(10)
C11B C24B 1.368(10)
C11B H11B 0.9300
C24B C23B 1.416(10)
C21B C22B 1.400(11)
C21B C10B 1.500(11)
C10B C20B 1.515(11)
C10B C7B 1.553(13)
C10B C5B 1.569(11)
C7B C8B 1.326(16)
C7B H7B1 0.9700
C7B H7B2 0.9700
C20B C19B 1.418(11)
C17B C9B 1.383(11)
C17B C18B 1.410(12)
C9B H9B 0.9300
C18B C19B 1.349(13)
C18B H18B 0.9300
C19B H19B 0.9300
C5B C6B 1.528(15)
C5B H5B1 0.9700
C5B H5B2 0.9700
C6B H6B1 0.9600
C6B H6B2 0.9600
C6B H6B3 0.9600
C22B C23B 1.379(12)
C22B H22B 0.9300
C23B H23B 0.9300
C8B H8B1 0.9600
C8B H8B2 0.9600
C8B H8B3 0.9600

loop_
_geom_torsion_atom_site_label_1
_geom_torsion_atom_site_label_2
_geom_torsion_atom_site_label_3
_geom_torsion_atom_site_label_4
_geom_torsion
N2A Zn1A N1A C13A -18.3(6)
N4A Zn1A N1A C13A 164.7(6)
N3A Zn1A N1A C13A -116(5)
N2A Zn1A N1A C16A 156.4(6)
N4A Zn1A N1A C16A -20.6(6)
N3A Zn1A N1A C16A 59(5)
N4A Zn1A N2A C28A 97(4)
N1A Zn1A N2A C28A 13.5(6)
N3A Zn1A N2A C28A -169.3(6)
N4A Zn1A N2A C25A -70(4)
N1A Zn1A N2A C25A -153.5(5)
N3A Zn1A N2A C25A 23.7(5)
N2A Zn1A N3A C21A 169.4(6)
N4A Zn1A N3A C21A -13.6(6)
N1A Zn1A N3A C21A -93(5)
N2A Zn1A N3A C24A -25.4(5)
N4A Zn1A N3A C24A 151.6(5)
N1A Zn1A N3A C24A 72(5)
N2A Zn1A N4A C20A 105(4)
N1A Zn1A N4A C20A -171.6(6)
N3A Zn1A N4A C20A 11.1(6)
N2A Zn1A N4A C17A -54(4)
N1A Zn1A N4A C17A 29.2(5)
N3A Zn1A N4A C17A -148.0(5)
N3B Zn1B N1B C13B 86(13)
N2B Zn1B N1B C13B -162.0(7)
N4B Zn1B N1B C13B 20.9(7)
N3B Zn1B N1B C16B -92(13)
N2B Zn1B N1B C16B 19.5(6)
N4B Zn1B N1B C16B -157.7(6)
N3B Zn1B N4B C28B 166.4(6)
N2B Zn1B N4B C28B -111(5)
N1B Zn1B N4B C28B -14.5(6)
N3B Zn1B N4B C25B -25.4(5)
N2B Zn1B N4B C25B 57(5)
N1B Zn1B N4B C25B 153.7(5)
N2B Zn1B N3B C21B 19.8(6)
N1B Zn1B N3B C21B 131(13)
N4B Zn1B N3B C21B -163.1(6)
N2B Zn1B N3B C24B -155.3(5)
N1B Zn1B N3B C24B -44(13)
N4B Zn1B N3B C24B 21.8(5)
N3B Zn1B N2B C20B -14.3(6)
N1B Zn1B N2B C20B 166.7(6)
N4B Zn1B N2B C20B -97(5)
N3B Zn1B N2B C17B 154.2(6)
N1B Zn1B N2B C17B -24.8(6)
N4B Zn1B N2B C17B 71(5)
C16A N1A C13A C14A 2.4(8)
Zn1A N1A C13A C14A 178.0(5)
C16A N1A C13A C12A -179.9(7)
Zn1A N1A C13A C12A -4.3(10)
N1A C13A C12A C28A 36.6(10)
C14A C13A C12A C28A -146.1(8)
N1A C13A C12A C3A -85.9(9)
C14A C13A C12A C3A 91.4(10)
N1A C13A C12A C1A 156.9(7)
C14A C13A C12A C1A -25.9(11)
C25A N2A C28A C27A -1.0(7)
Zn1A N2A C28A C27A -169.7(5)
C25A N2A C28A C12A -177.0(6)
Zn1A N2A C28A C12A 14.2(9)
C13A C12A C28A N2A -41.9(9)
C3A C12A C28A N2A 80.9(8)
C1A C12A C28A N2A -161.8(7)
C13A C12A C28A C27A 142.7(7)
C3A C12A C28A C27A -94.5(9)
C1A C12A C28A C27A 22.8(10)
C28A N2A C25A C11A 176.2(6)
Zn1A N2A C25A C11A -14.4(9)
C28A N2A C25A C26A 0.0(7)
Zn1A N2A C25A C26A 169.3(4)
C11A C25A C26A C27A -175.0(7)
N2A C25A C26A C27A 1.1(8)
C25A C26A C27A C28A -1.6(8)
N2A C28A C27A C26A 1.7(8)
C12A C28A C27A C26A 177.6(7)
N2A C25A C11A C24A -3.0(11)
C26A C25A C11A C24A 172.5(7)
C25A C11A C24A C23A -173.6(7)
C25A C11A C24A N3A 1.1(10)
C21A N3A C24A C11A -174.5(6)
Zn1A N3A C24A C11A 17.8(8)
C21A N3A C24A C23A 1.1(7)
Zn1A N3A C24A C23A -166.6(4)
C24A N3A C21A C22A -1.8(7)
Zn1A N3A C21A C22A 165.4(5)
C24A N3A C21A C10A 175.0(6)
Zn1A N3A C21A C10A -17.9(9)
N3A C21A C22A C23A 1.8(8)
C10A C21A C22A C23A -174.7(7)
C21A C22A C23A C24A -1.0(8)
C11A C24A C23A C22A 175.3(7)
N3A C24A C23A C22A 0.0(8)
N3A C21A C10A C20A 54.1(8)
C22A C21A C10A C20A -129.8(7)
N3A C21A C10A C7A -63.0(8)
C22A C21A C10A C7A 113.1(8)
N3A C21A C10A C5A 175.7(6)
C22A C21A C10A C5A -8.2(10)
C21A C10A C7A C8A -59.8(8)
C20A C10A C7A C8A -176.6(7)
C5A C10A C7A C8A 61.4(9)
C17A N4A C20A C19A 2.6(8)
Zn1A N4A C20A C19A -159.3(5)
C17A N4A C20A C10A -175.7(6)
Zn1A N4A C20A C10A 22.4(9)
C21A C10A C20A N4A -56.0(8)
C7A C10A C20A N4A 60.8(8)
C5A C10A C20A N4A -177.4(6)
C21A C10A C20A C19A 126.1(8)
C7A C10A C20A C19A -117.1(8)
C5A C10A C20A C19A 4.7(11)
C20A N4A C17A C9A 171.6(7)
Zn1A N4A C17A C9A -25.5(9)
C20A N4A C17A C18A -3.1(8)
Zn1A N4A C17A C18A 159.7(5)
C9A C17A C18A C19A -172.1(7)
N4A C17A C18A C19A 2.4(8)
C17A C18A C19A C20A -0.7(9)
N4A C20A C19A C18A -1.2(9)
C10A C20A C19A C18A 176.9(7)
N4A C17A C9A C16A 2.4(12)
C18A C17A C9A C16A 176.1(7)
C13A N1A C16A C9A -177.4(7)
Zn1A N1A C16A C9A 6.8(10)
C13A N1A C16A C15A -1.1(8)
Zn1A N1A C16A C15A -176.9(5)
C17A C9A C16A N1A 7.6(12)
C17A C9A C16A C15A -167.9(8)
N1A C16A C15A C14A -0.6(10)
C9A C16A C15A C14A 175.5(8)
C16A C15A C14A C13A 2.0(10)
N1A C13A C14A C15A -2.9(10)
C12A C13A C14A C15A 179.6(8)
C21A C10A C5A C6A 168.6(7)
C20A C10A C5A C6A -71.5(9)
C7A C10A C5A C6A 49.0(9)
C28A C12A C1A C2A 61.4(10)
C13A C12A C1A C2A -61.4(10)
C3A C12A C1A C2A 179.9(8)
C28A C12A C3A C4A -65.4(9)
C13A C12A C3A C4A 59.1(9)
C1A C12A C3A C4A 176.6(7)
C13B N1B C16B C9B 173.8(8)
Zn1B N1B C16B C9B -7.4(11)
C13B N1B C16B C15B -1.9(9)
Zn1B N1B C16B C15B 176.9(6)
C9B C16B C15B C14B -172.4(9)
N1B C16B C15B C14B 3.1(10)
C16B C15B C14B C13B -3.1(11)
C16B N1B C13B C14B 0.0(9)
Zn1B N1B C13B C14B -178.7(6)
C16B N1B C13B C12B -178.4(7)
Zn1B N1B C13B C12B 2.9(11)
C15B C14B C13B N1B 2.0(11)
C15B C14B C13B C12B -179.6(8)
N1B C13B C12B C28B -37.8(10)
C14B C13B C12B C28B 144.0(8)
N1B C13B C12B C3B -160.2(7)
C14B C13B C12B C3B 21.6(11)
N1B C13B C12B C1B 84.0(9)
C14B C13B C12B C1B -94.3(10)
C28B C12B C3B C4B -61.2(10)
C13B C12B C3B C4B 61.5(11)
C1B C12B C3B C4B 179.4(8)
C28B C12B C1B C2B 59.4(10)
C13B C12B C1B C2B -62.9(10)
C3B C12B C1B C2B 179.2(8)
C25B N4B C28B C27B 0.2(7)
Zn1B N4B C28B C27B 170.0(4)
C25B N4B C28B C12B 174.4(6)
Zn1B N4B C28B C12B -15.8(9)
C13B C12B C28B N4B 44.5(9)
C3B C12B C28B N4B 166.2(6)
C1B C12B C28B N4B -76.8(8)
C13B C12B C28B C27B -142.4(7)
C3B C12B C28B C27B -20.7(10)
C1B C12B C28B C27B 96.3(9)
N4B C28B C27B C26B -1.1(8)
C12B C28B C27B C26B -175.0(7)
C28B C27B C26B C25B 1.5(8)
C28B N4B C25B C11B -170.9(6)
Zn1B N4B C25B C11B 18.8(9)
C28B N4B C25B C26B 0.7(7)
Zn1B N4B C25B C26B -169.5(4)
C27B C26B C25B C11B 169.8(7)
C27B C26B C25B N4B -1.4(8)
N4B C25B C11B C24B 0.9(11)
C26B C25B C11B C24B -169.0(7)
C25B C11B C24B N3B -4.9(11)
C25B C11B C24B C23B 166.8(7)
C21B N3B C24B C11B 172.6(6)
Zn1B N3B C24B C11B -11.4(9)
C21B N3B C24B C23B -0.4(7)
Zn1B N3B C24B C23B 175.5(5)
C24B N3B C21B C22B -0.6(8)
Zn1B N3B C21B C22B -176.4(5)
C24B N3B C21B C10B -178.8(6)
Zn1B N3B C21B C10B 5.5(10)
N3B C21B C10B C20B -41.2(9)
C22B C21B C10B C20B 141.0(8)
N3B C21B C10B C7B 78.0(10)
C22B C21B C10B C7B -99.9(11)
N3B C21B C10B C5B -163.7(7)
C22B C21B C10B C5B 18.4(11)
C21B C10B C7B C8B -23(3)
C20B C10B C7B C8B 98(3)
C5B C10B C7B C8B -143(3)
C17B N2B C20B C19B -1.0(8)
Zn1B N2B C20B C19B 169.1(5)
C17B N2B C20B C10B 173.6(7)
Zn1B N2B C20B C10B -16.3(10)
C21B C10B C20B N2B 46.7(10)
C7B C10B C20B N2B -74.1(10)
C5B C10B C20B N2B 169.3(7)
C21B C10B C20B C19B -139.8(8)
C7B C10B C20B C19B 99.4(10)
C5B C10B C20B C19B -17.2(12)
C20B N2B C17B C9B -170.8(7)
Zn1B N2B C17B C9B 18.5(10)
C20B N2B C17B C18B 2.3(8)
Zn1B N2B C17B C18B -168.4(5)
N1B C16B C9B C17B -8.2(13)
C15B C16B C9B C17B 166.5(9)
N2B C17B C9B C16B 2.3(13)
C18B C17B C9B C16B -169.4(8)
C9B C17B C18B C19B 169.8(8)
N2B C17B C18B C19B -2.9(10)
C17B C18B C19B C20B 2.2(10)
N2B C20B C19B C18B -0.8(10)
C10B C20B C19B C18B -174.9(8)
C21B C10B C5B C6B 61.4(11)
C20B C10B C5B C6B -62.0(11)
C7B C10B C5B C6B -178.6(9)
N3B C21B C22B C23B 1.4(9)
C10B C21B C22B C23B 179.5(7)
C21B C22B C23B C24B -1.6(9)
C11B C24B C23B C22B -171.4(7)
N3B C24B C23B C22B 1.3(8)
